data_2107007
loop_
_publ_author_name
'Jost, K.H.'
'Schulze, H.J.'

_publ_section_title
;
 Zur Phasentransformation des Kaliumpolyphosphates (K P O3)x
;
_journal_name_full 'Acta Crystallographica B (24,1968-38,1982)'
_journal_page_first 1110
_journal_page_last 1118
_journal_volume 25
_journal_year 1969
_chemical_formula_sum 'K O3 P'
_chemical_name_systematic 'K (P O3)'
_space_group_IT_number 14
_symmetry_space_group_name_Hall '-P 2yab'
_symmetry_space_group_name_H-M 'P 1 21/a 1'
_cell_angle_alpha 90
_cell_angle_beta 64.7
_cell_angle_gamma 90
_cell_formula_units_Z 8
_cell_length_a 14.03
_cell_length_b 4.54
_cell_length_c 11.56
_cell_volume 665.701
_citation_journal_id_ASTM ACBCAR
_cod_data_source_file Jost_ACBCAR_1969_1109.cif
_cod_data_source_block K1O3P1
_cod_original_cell_volume 665.7014
_cod_original_sg_symbol_Hall '-P 2ybc (z,y,-x)'
_cod_original_formula_sum 'K1 O3 P1'
_cod_database_code 2107007

loop_
_symmetry_equiv_pos_as_xyz
x,y,z
-x+1/2,y+1/2,-z
-x,-y,-z
x-1/2,-y-1/2,z

loop_
_atom_site_label
_atom_site_type_symbol
_atom_site_fract_x
_atom_site_fract_y
_atom_site_fract_z
_atom_site_occupancy
_atom_site_U_iso_or_equiv
K1 K+1 0.9223 0.734 0.4081 1 0.0
O4 O-2 0.84 0.221 0.803 1 0.0
O6 O-2 0.698 0.37 0.737 1 0.0
P2 P+5 0.6625 0.696 0.7862 1 0.0
O2 O-2 0.919 0.266 0.256 1 0.0
O3 O-2 0.884 0.256 0.565 1 0.0
P1 P+5 0.8094 0.186 0.6997 1 0.0
O5 O-2 0.771 0.875 0.698 1 0.0
O1 O-2 0.649 0.717 0.918 1 0.0
K2 K+1 0.1264 0.285 0.0684 1 0.0
